data_7003957
loop_
_publ_author_name
'Liu, Jingyu'
'Iwasa, Naruhito'
'Nomura, Kotohiro'

_publ_section_title
;
 Synthesis of Al complexes containing phenoxy-imine ligands and their
 use as the catalyst precursors for efficient living ring-opening
 polymerisation of \e-caprolactone
;
_journal_issue 30
_journal_name_full 'Dalton Transactions'
_journal_page_first 3978
_journal_page_last 3988
_journal_paper_doi 10.1039/b801561a
_journal_year 2008
_chemical_formula_moiety '6(C24 H37 Al2 N O), C6 '
_chemical_formula_sum 'C150 H222 Al12 N6 O6'
_chemical_formula_weight 2529.22
_space_group_IT_number 148
_symmetry_cell_setting trigonal
_symmetry_Int_Tables_number 148
_symmetry_space_group_name_Hall '-R 3'
_symmetry_space_group_name_H-M 'R -3 :H'
_audit_creation_date 2007-04-08
_audit_creation_method 'by CrystalStructure 3.8'
_cell_angle_alpha 90.0000
_cell_angle_beta 90.0000
_cell_angle_gamma 120.0000
_cell_formula_units_Z 3
_cell_length_a 38.5672(11)
_cell_length_b 38.5672(11)
_cell_length_c 9.3498(3)
_cell_measurement_temperature 243.1
_cell_volume 12044.0(6)
_computing_cell_refinement PROCESS-AUTO
_computing_data_collection PROCESS-AUTO
_computing_data_reduction CrystalStructure
_computing_publication_material 'CrystalStructure 3.8'
_computing_structure_refinement CRYSTALS
_computing_structure_solution 'DIRDIF99 (PATTY)'
_diffrn_measured_fraction_theta_full 0.995
_diffrn_measured_fraction_theta_max 0.995
_diffrn_measurement_device_type 'Rigaku RAXIS-RAPID'
_diffrn_measurement_method \w
_diffrn_radiation_type 'Mo K\a'
_diffrn_radiation_wavelength 0.71075
_diffrn_reflns_av_R_equivalents 0.040
_diffrn_reflns_limit_h_max 49
_diffrn_reflns_limit_h_min -49
_diffrn_reflns_limit_k_max 49
_diffrn_reflns_limit_k_min -49
_diffrn_reflns_limit_l_max 11
_diffrn_reflns_limit_l_min -12
_diffrn_reflns_number 58936
_diffrn_reflns_theta_full 27.42
_diffrn_reflns_theta_max 27.42
_exptl_absorpt_coefficient_mu 0.123
_exptl_absorpt_correction_T_max 0.983
_exptl_absorpt_correction_T_min 0.818
_exptl_absorpt_correction_type none
_exptl_crystal_colour colorless
_exptl_crystal_density_diffrn 1.046
_exptl_crystal_density_method 'not measured'
_exptl_crystal_description block
_exptl_crystal_F_000 4104.00
_exptl_crystal_size_max 0.40
_exptl_crystal_size_mid 0.24
_exptl_crystal_size_min 0.14
_refine_diff_density_max 0.29
_refine_diff_density_min -0.18
_refine_ls_extinction_method none
_refine_ls_goodness_of_fit_ref 1.013
_refine_ls_hydrogen_treatment refall
_refine_ls_number_parameters 299
_refine_ls_number_reflns 3181
_refine_ls_R_factor_gt 0.0399
_refine_ls_shift/su_max 0.0000
_refine_ls_structure_factor_coef Fsqd
_refine_ls_weighting_details 'w = 1/[0.0011Fo^2^ + 1.0000\s(Fo^2^)]/(4Fo^2^)'
_refine_ls_weighting_scheme calc
_refine_ls_wR_factor_ref 0.1007
_reflns_number_gt 3155
_reflns_number_total 6067
_reflns_threshold_expression F^2^>2.0\s(F^2^)
_cod_data_source_file b801561a.txt
_cod_data_source_block '_Liu_07-2-9-1'
_cod_original_sg_symbol_H-M 'R -3:H'
_cod_original_formula_sum 'C150 H222 Al12 N6 O6 '
_cod_database_code 7003957

loop_
_symmetry_equiv_pos_site_id
_symmetry_equiv_pos_as_xyz
1 +X,+Y,+Z
2 -Y,+X-Y,+Z
3 -X+Y,-X,+Z
4 -X,-Y,-Z
5 +Y,-X+Y,-Z
6 +X-Y,+X,-Z
7 2/3+X,1/3+Y,1/3+Z
8 2/3-Y,1/3+X-Y,1/3+Z
9 2/3-X+Y,1/3-X,1/3+Z
10 2/3-X,1/3-Y,1/3-Z
11 2/3+Y,1/3-X+Y,1/3-Z
12 2/3+X-Y,1/3+X,1/3-Z
13 1/3+X,2/3+Y,2/3+Z
14 1/3-Y,2/3+X-Y,2/3+Z
15 1/3-X+Y,2/3-X,2/3+Z
16 1/3-X,2/3-Y,2/3-Z
17 1/3+Y,2/3-X+Y,2/3-Z
18 1/3+X-Y,2/3+X,2/3-Z

loop_
_atom_site_label
_atom_site_type_symbol
_atom_site_fract_x
_atom_site_fract_y
_atom_site_fract_z
_atom_site_U_iso_or_equiv
_atom_site_adp_type
_atom_site_occupancy
_atom_site_symmetry_multiplicity
_atom_site_calc_flag
_atom_site_refinement_flags
_atom_site_disorder_assembly
_atom_site_disorder_group
Al(1) Al 0.43311(2) 0.14048(2) 0.08157(7) 0.0403(2) Uani 1.00 1 d . . .
Al(2) Al 0.52212(2) 0.16992(2) -0.08220(7) 0.0481(2) Uani 1.00 1 d . . .
O(1) O 0.48729(5) 0.17610(4) 0.05822(14) 0.0415(4) Uani 1.00 1 d . . .
N(1) N 0.43975(5) 0.13668(5) 0.29048(17) 0.0349(5) Uani 1.00 1 d . . .
C(1) C 0.41306(8) 0.08921(8) -0.0135(2) 0.0588(8) Uani 1.00 1 d . . .
C(2) C 0.40500(8) 0.16993(8) 0.0538(2) 0.0611(8) Uani 1.00 1 d . . .
C(3) C 0.50143(7) 0.21004(7) 0.1427(2) 0.0387(6) Uani 1.00 1 d . . .
C(4) C 0.52389(8) 0.24787(7) 0.0842(2) 0.0509(7) Uani 1.00 1 d . . .
C(5) C 0.53956(8) 0.28118(8) 0.1708(2) 0.0584(8) Uani 1.00 1 d . . .
C(6) C 0.53343(8) 0.27775(8) 0.3176(2) 0.0566(8) Uani 1.00 1 d . . .
C(7) C 0.51030(7) 0.24045(7) 0.3763(2) 0.0463(7) Uani 1.00 1 d . . .
C(8) C 0.49295(6) 0.20580(6) 0.2906(2) 0.0354(6) Uani 1.00 1 d . . .
C(9) C 0.46616(7) 0.16792(7) 0.3578(2) 0.0364(6) Uani 1.00 1 d . . .
C(10) C 0.49526(9) 0.16890(10) -0.2620(2) 0.0719(9) Uani 1.00 1 d . . .
C(11) C 0.57697(8) 0.21576(9) -0.0607(2) 0.0674(9) Uani 1.00 1 d . . .
C(12) C 0.52117(10) 0.12018(9) -0.0310(3) 0.0772(10) Uani 1.00 1 d . . .
C(13) C 0.41376(6) 0.10128(6) 0.3758(2) 0.0383(6) Uani 1.00 1 d . . .
C(14) C 0.38146(7) 0.09989(7) 0.4503(2) 0.0461(7) Uani 1.00 1 d . . .
C(15) C 0.35704(8) 0.06494(8) 0.5282(2) 0.0595(8) Uani 1.00 1 d . . .
C(16) C 0.36488(9) 0.03366(9) 0.5321(2) 0.0656(8) Uani 1.00 1 d . . .
C(17) C 0.39714(8) 0.03626(7) 0.4589(2) 0.0573(8) Uani 1.00 1 d . . .
C(18) C 0.42207(7) 0.06987(7) 0.3770(2) 0.0447(6) Uani 1.00 1 d . . .
C(19) C 0.37287(8) 0.13421(8) 0.4529(2) 0.0549(8) Uani 1.00 1 d . . .
C(20) C 0.38166(10) 0.15348(9) 0.6012(3) 0.0786(10) Uani 1.00 1 d . . .
C(21) C 0.32986(10) 0.12074(12) 0.4099(3) 0.0943(13) Uani 1.00 1 d . . .
C(22) C 0.45842(8) 0.07346(8) 0.3012(2) 0.0539(8) Uani 1.00 1 d . . .
C(23) C 0.49429(9) 0.09047(11) 0.4018(3) 0.0881(11) Uani 1.00 1 d . . .
C(24) C 0.45046(11) 0.03365(9) 0.2362(4) 0.0961(13) Uani 1.00 1 d . . .
C(25) C 0.6667 0.3333 0.003(3) 0.246(12) Uiso 0.66 3 d SP . .
C(26) C 0.6667 0.3333 0.104(4) 0.254(13) Uiso 0.60 3 d SP . .
C(27) C 0.6667 0.3333 0.3333 0.31(3) Uiso 0.48 6 d SP . .
C(29) C 0.6871(6) 0.3431(10) 0.2230(19) 0.273(11) Uiso 0.50 1 d P . .
H(1) H 0.4335 0.0823 -0.0152 0.071 Uiso 1.00 1 c R . .
H(2) H 0.3905 0.0693 0.0371 0.071 Uiso 1.00 1 c R . .
H(3) H 0.4055 0.0910 -0.1087 0.071 Uiso 1.00 1 c R . .
H(4) H 0.4185 0.1946 0.1039 0.078 Uiso 1.00 1 c R . .
H(5) H 0.4042 0.1750 -0.0453 0.079 Uiso 1.00 1 c R . .
H(6) H 0.3785 0.1546 0.0893 0.079 Uiso 1.00 1 c R . .
H(7) H 0.5281 0.2490 -0.0281 0.059 Uiso 1.00 1 c R . .
H(8) H 0.5568 0.3103 0.1354 0.067 Uiso 1.00 1 c R . .
H(9) H 0.5497 0.3055 0.3842 0.066 Uiso 1.00 1 c R . .
H(10) H 0.5042 0.2352 0.4879 0.055 Uiso 1.00 1 c R . .
H(11) H 0.4698 0.1660 0.4666 0.045 Uiso 1.00 1 c R . .
H(12) H 0.4688 0.1467 -0.2617 0.088 Uiso 1.00 1 c R . .
H(13) H 0.4944 0.1930 -0.2704 0.089 Uiso 1.00 1 c R . .
H(14) H 0.5096 0.1666 -0.3406 0.088 Uiso 1.00 1 c R . .
H(15) H 0.5958 0.2078 -0.0871 0.081 Uiso 1.00 1 c R . .
H(16) H 0.5803 0.2372 -0.1203 0.081 Uiso 1.00 1 c R . .
H(17) H 0.5812 0.2243 0.0362 0.081 Uiso 1.00 1 c R . .
H(18) H 0.5420 0.1188 -0.0800 0.100 Uiso 1.00 1 c R . .
H(19) H 0.5250 0.1198 0.0693 0.100 Uiso 1.00 1 c R . .
H(20) H 0.4961 0.0979 -0.0570 0.100 Uiso 1.00 1 c R . .
H(21) H 0.3324 0.0632 0.5916 0.067 Uiso 1.00 1 c R . .
H(22) H 0.3455 0.0087 0.5981 0.070 Uiso 1.00 1 c R . .
H(23) H 0.4001 0.0097 0.4540 0.066 Uiso 1.00 1 c R . .
H(24) H 0.3939 0.1575 0.3704 0.069 Uiso 1.00 1 c R . .
H(25) H 0.3788 0.1766 0.6005 0.094 Uiso 1.00 1 c R . .
H(26) H 0.3635 0.1347 0.6684 0.094 Uiso 1.00 1 c R . .
H(27) H 0.4083 0.1609 0.6274 0.094 Uiso 1.00 1 c R . .
H(28) H 0.3258 0.1431 0.4057 0.122 Uiso 1.00 1 c R . .
H(29) H 0.3246 0.1082 0.3187 0.122 Uiso 1.00 1 c R . .
H(30) H 0.3123 0.1021 0.4787 0.122 Uiso 1.00 1 c R . .
H(31) H 0.4636 0.0927 0.2192 0.069 Uiso 1.00 1 c R . .
H(32) H 0.5166 0.0915 0.3548 0.108 Uiso 1.00 1 c R . .
H(33) H 0.5008 0.1167 0.4306 0.109 Uiso 1.00 1 c R . .
H(34) H 0.4876 0.0737 0.4836 0.108 Uiso 1.00 1 c R . .
H(35) H 0.4718 0.0378 0.1746 0.124 Uiso 1.00 1 c R . .
H(36) H 0.4479 0.0157 0.3106 0.124 Uiso 1.00 1 c R . .
H(37) H 0.4262 0.0225 0.1832 0.124 Uiso 1.00 1 c R . .

loop_
_atom_site_aniso_label
_atom_site_aniso_U_11
_atom_site_aniso_U_22
_atom_site_aniso_U_33
_atom_site_aniso_U_12
_atom_site_aniso_U_13
_atom_site_aniso_U_23
Al(1) 0.0477(4) 0.0428(4) 0.0326(3) 0.0244(3) -0.0053(2) -0.0041(2)
Al(2) 0.0561(4) 0.0623(5) 0.0321(3) 0.0341(4) 0.0026(3) -0.0015(3)
O(1) 0.0516(9) 0.0410(9) 0.0307(7) 0.0223(8) 0.0030(6) -0.0016(6)
N(1) 0.0365(10) 0.0376(10) 0.0325(9) 0.0200(9) 0.0009(7) 0.0028(8)
C(1) 0.0636(17) 0.0555(16) 0.0563(15) 0.0289(14) -0.0081(13) -0.0127(12)
C(2) 0.0707(19) 0.0692(18) 0.0553(15) 0.0438(16) -0.0162(13) -0.0092(13)
C(3) 0.0429(13) 0.0409(13) 0.0347(11) 0.0228(11) -0.0013(9) -0.0009(9)
C(4) 0.0612(16) 0.0439(15) 0.0431(13) 0.0229(13) 0.0067(11) 0.0092(11)
C(5) 0.0630(17) 0.0376(15) 0.0668(17) 0.0193(13) 0.0029(13) 0.0075(12)
C(6) 0.0599(17) 0.0413(15) 0.0618(16) 0.0202(13) -0.0050(13) -0.0071(12)
C(7) 0.0499(14) 0.0457(15) 0.0417(12) 0.0226(12) -0.0021(10) -0.0050(10)
C(8) 0.0383(12) 0.0383(12) 0.0316(10) 0.0207(10) -0.0025(9) 0.0000(9)
C(9) 0.0390(12) 0.0419(13) 0.0310(10) 0.0222(11) -0.0007(9) 0.0008(9)
C(10) 0.080(2) 0.102(2) 0.0382(13) 0.0483(19) 0.0004(13) -0.0020(14)
C(11) 0.0630(18) 0.088(2) 0.0509(15) 0.0377(16) 0.0115(13) 0.0012(14)
C(12) 0.079(2) 0.083(2) 0.088(2) 0.0542(19) 0.0141(16) 0.0026(17)
C(13) 0.0371(12) 0.0372(13) 0.0353(10) 0.0145(11) -0.0011(9) 0.0053(9)
C(14) 0.0416(14) 0.0521(15) 0.0402(12) 0.0201(12) 0.0026(10) 0.0022(11)
C(15) 0.0493(16) 0.0607(18) 0.0568(15) 0.0187(14) 0.0125(12) 0.0104(13)
C(16) 0.0592(18) 0.0538(18) 0.0618(16) 0.0119(15) 0.0088(13) 0.0198(13)
C(17) 0.0611(17) 0.0416(15) 0.0616(15) 0.0199(13) -0.0030(13) 0.0117(12)
C(18) 0.0459(14) 0.0415(14) 0.0440(12) 0.0198(12) -0.0044(10) 0.0046(10)
C(19) 0.0511(16) 0.0644(17) 0.0564(15) 0.0343(14) 0.0111(12) 0.0036(13)
C(20) 0.085(2) 0.070(2) 0.080(2) 0.0383(18) 0.0045(17) -0.0140(16)
C(21) 0.078(2) 0.112(2) 0.115(2) 0.064(2) -0.020(2) -0.025(2)
C(22) 0.0572(16) 0.0514(16) 0.0645(16) 0.0357(14) 0.0037(13) 0.0113(12)
C(23) 0.0582(19) 0.113(2) 0.100(2) 0.0478(19) 0.0042(16) 0.034(2)
C(24) 0.115(3) 0.070(2) 0.126(2) 0.063(2) 0.033(2) 0.0111(19)

loop_
_atom_type_symbol
_atom_type_description
_atom_type_scat_dispersion_real
_atom_type_scat_dispersion_imag
_atom_type_scat_source
C C 0.003 0.002
;
International Tables for Crystallography
(1992, Vol. C, Tables 4.2.6.8 and 6.1.1.4)
;
H H 0.000 0.000
;
International Tables for Crystallography
(1992, Vol. C, Table 6.1.1.4)
;
O O 0.011 0.006
;
International Tables for Crystallography
(1992, Vol. C, Tables 4.2.6.8 and 6.1.1.4)
;
Al Al 0.064 0.051
;
International Tables for Crystallography
(1992, Vol. C, Tables 4.2.6.8 and 6.1.1.4)
;
N N 0.006 0.003
;
International Tables for Crystallography
(1992, Vol. C, Tables 4.2.6.8 and 6.1.1.4)
;

loop_
_geom_angle_atom_site_label_1
_geom_angle_atom_site_label_2
_geom_angle_atom_site_label_3
_geom_angle
_geom_angle_publ_flag
_geom_angle_site_symmetry_1
_geom_angle_site_symmetry_2
_geom_angle_site_symmetry_3
O(1) Al(1) N(1) 91.80(6) yes . . .
O(1) Al(1) C(1) 115.38(11) yes . . .
O(1) Al(1) C(2) 107.66(9) yes . . .
N(1) Al(1) C(1) 112.07(10) yes . . .
N(1) Al(1) C(2) 107.79(10) yes . . .
C(1) Al(1) C(2) 118.71(12) yes . . .
O(1) Al(2) C(10) 100.81(12) yes . . .
O(1) Al(2) C(11) 108.22(10) yes . . .
O(1) Al(2) C(12) 105.94(11) yes . . .
C(10) Al(2) C(11) 115.04(11) yes . . .
C(10) Al(2) C(12) 115.97(14) yes . . .
C(11) Al(2) C(12) 109.80(15) yes . . .
Al(1) O(1) Al(2) 124.87(7) yes . . .
Al(1) O(1) C(3) 113.49(15) yes . . .
Al(2) O(1) C(3) 121.49(13) yes . . .
Al(1) N(1) C(9) 118.88(13) yes . . .
Al(1) N(1) C(13) 123.54(11) yes . . .
C(9) N(1) C(13) 117.34(16) yes . . .
O(1) C(3) C(4) 120.93(18) yes . . .
O(1) C(3) C(8) 119.34(18) yes . . .
C(4) C(3) C(8) 119.7(2) yes . . .
C(3) C(4) C(5) 120.2(2) yes . . .
C(4) C(5) C(6) 121.2(2) yes . . .
C(5) C(6) C(7) 119.1(2) yes . . .
C(6) C(7) C(8) 121.3(2) yes . . .
C(3) C(8) C(7) 118.35(18) yes . . .
C(3) C(8) C(9) 123.39(18) yes . . .
C(7) C(8) C(9) 118.22(18) yes . . .
N(1) C(9) C(8) 124.38(18) yes . . .
N(1) C(13) C(14) 119.2(2) yes . . .
N(1) C(13) C(18) 117.8(2) yes . . .
C(14) C(13) C(18) 123.07(19) yes . . .
C(13) C(14) C(15) 116.8(2) yes . . .
C(13) C(14) C(19) 123.45(19) yes . . .
C(15) C(14) C(19) 119.7(2) yes . . .
C(14) C(15) C(16) 121.2(2) yes . . .
C(15) C(16) C(17) 120.4(2) yes . . .
C(16) C(17) C(18) 121.2(3) yes . . .
C(13) C(18) C(17) 117.3(2) yes . . .
C(13) C(18) C(22) 121.30(19) yes . . .
C(17) C(18) C(22) 121.2(2) yes . . .
C(14) C(19) C(20) 110.3(2) yes . . .
C(14) C(19) C(21) 111.9(2) yes . . .
C(20) C(19) C(21) 110.1(2) yes . . .
C(18) C(22) C(23) 110.5(2) yes . . .
C(18) C(22) C(24) 112.4(2) yes . . .
C(23) C(22) C(24) 111.1(3) yes . . .
C(25) C(26) C(29) 148.5(14) yes . . .
C(25) C(26) C(29) 148.5(18) yes . . 2_655
C(25) C(26) C(29) 148.5(16) yes . . 3_665
C(29) C(26) C(29) 54(2) yes . . 2_655
C(29) C(26) C(29) 54(2) yes . . 3_665
C(29) C(26) C(29) 54(2) yes 2_655 . 3_665
C(29) C(27) C(29) 57.2(19) yes . . 2_655
C(29) C(27) C(29) 57.2(14) yes . . 3_665
C(29) C(27) C(29) 180(2) yes . . 16_655
C(29) C(27) C(29) 122.8(19) yes . . 17_555
C(29) C(27) C(29) 122.8(14) yes . . 18_545
C(29) C(27) C(29) 57(2) yes 2_655 . 3_665
C(29) C(27) C(29) 123(2) yes 2_655 . 16_655
C(29) C(27) C(29) 180(2) yes 2_655 . 17_555
C(29) C(27) C(29) 123(2) yes 2_655 . 18_545
C(29) C(27) C(29) 122.8(14) yes 3_665 . 16_655
C(29) C(27) C(29) 123(2) yes 3_665 . 17_555
C(29) C(27) C(29) 180(2) yes 3_665 . 18_545
C(29) C(27) C(29) 57.2(19) yes 16_655 . 17_555
C(29) C(27) C(29) 57.2(14) yes 16_655 . 18_545
C(29) C(27) C(29) 57(2) yes 17_555 . 18_545
C(26) C(29) C(27) 114.9(19) yes . . .
C(26) C(29) C(29) 63.1(17) yes . . 2_655
C(26) C(29) C(29) 63.1(16) yes . . 3_665
C(27) C(29) C(29) 61.4(15) yes . . 2_655
C(27) C(29) C(29) 61.4(14) yes . . 3_665
C(29) C(29) C(29) 60(2) yes 2_655 . 3_665
Al(1) C(1) H(1) 109.3 no . . .
Al(1) C(1) H(2) 109.5 no . . .
Al(1) C(1) H(3) 109.6 no . . .
H(1) C(1) H(2) 109.5 no . . .
H(1) C(1) H(3) 109.5 no . . .
H(2) C(1) H(3) 109.5 no . . .
Al(1) C(2) H(4) 109.4 no . . .
Al(1) C(2) H(5) 109.7 no . . .
Al(1) C(2) H(6) 109.3 no . . .
H(4) C(2) H(5) 109.5 no . . .
H(4) C(2) H(6) 109.5 no . . .
H(5) C(2) H(6) 109.5 no . . .
C(3) C(4) H(7) 115.9 no . . .
C(5) C(4) H(7) 123.9 no . . .
C(4) C(5) H(8) 124.7 no . . .
C(6) C(5) H(8) 114.0 no . . .
C(5) C(6) H(9) 118.1 no . . .
C(7) C(6) H(9) 122.6 no . . .
C(6) C(7) H(10) 123.8 no . . .
C(8) C(7) H(10) 114.9 no . . .
N(1) C(9) H(11) 119.0 no . . .
C(8) C(9) H(11) 116.5 no . . .
Al(2) C(10) H(12) 109.5 no . . .
Al(2) C(10) H(13) 109.1 no . . .
Al(2) C(10) H(14) 109.7 no . . .
H(12) C(10) H(13) 109.5 no . . .
H(12) C(10) H(14) 109.5 no . . .
H(13) C(10) H(14) 109.5 no . . .
Al(2) C(11) H(15) 109.5 no . . .
Al(2) C(11) H(16) 109.7 no . . .
Al(2) C(11) H(17) 109.3 no . . .
H(15) C(11) H(16) 109.5 no . . .
H(15) C(11) H(17) 109.5 no . . .
H(16) C(11) H(17) 109.5 no . . .
Al(2) C(12) H(18) 109.5 no . . .
Al(2) C(12) H(19) 109.2 no . . .
Al(2) C(12) H(20) 109.7 no . . .
H(18) C(12) H(19) 109.5 no . . .
H(18) C(12) H(20) 109.5 no . . .
H(19) C(12) H(20) 109.5 no . . .
C(14) C(15) H(21) 119.1 no . . .
C(16) C(15) H(21) 119.6 no . . .
C(15) C(16) H(22) 116.2 no . . .
C(17) C(16) H(22) 123.3 no . . .
C(16) C(17) H(23) 117.9 no . . .
C(18) C(17) H(23) 120.3 no . . .
C(14) C(19) H(24) 107.0 no . . .
C(20) C(19) H(24) 109.2 no . . .
C(21) C(19) H(24) 108.1 no . . .
C(19) C(20) H(25) 110.3 no . . .
C(19) C(20) H(26) 109.2 no . . .
C(19) C(20) H(27) 108.9 no . . .
H(25) C(20) H(26) 109.5 no . . .
H(25) C(20) H(27) 109.5 no . . .
H(26) C(20) H(27) 109.5 no . . .
C(19) C(21) H(28) 110.3 no . . .
C(19) C(21) H(29) 109.2 no . . .
C(19) C(21) H(30) 108.9 no . . .
H(28) C(21) H(29) 109.5 no . . .
H(28) C(21) H(30) 109.5 no . . .
H(29) C(21) H(30) 109.5 no . . .
C(18) C(22) H(31) 104.8 no . . .
C(23) C(22) H(31) 110.3 no . . .
C(24) C(22) H(31) 107.5 no . . .
C(22) C(23) H(32) 110.0 no . . .
C(22) C(23) H(33) 109.4 no . . .
C(22) C(23) H(34) 108.9 no . . .
H(32) C(23) H(33) 109.5 no . . .
H(32) C(23) H(34) 109.5 no . . .
H(33) C(23) H(34) 109.5 no . . .
C(22) C(24) H(35) 110.3 no . . .
C(22) C(24) H(36) 109.6 no . . .
C(22) C(24) H(37) 108.5 no . . .
H(35) C(24) H(36) 109.5 no . . .
H(35) C(24) H(37) 109.5 no . . .
H(36) C(24) H(37) 109.5 no . . .

loop_
_geom_bond_atom_site_label_1
_geom_bond_atom_site_label_2
_geom_bond_distance
_geom_bond_publ_flag
_geom_bond_site_symmetry_1
_geom_bond_site_symmetry_2
Al(1) O(1) 1.8522(16) yes . .
Al(1) N(1) 1.9849(17) yes . .
Al(1) C(1) 1.941(2) yes . .
Al(1) C(2) 1.940(3) yes . .
Al(2) O(1) 1.9761(19) yes . .
Al(2) C(10) 1.965(2) yes . .
Al(2) C(11) 1.975(2) yes . .
Al(2) C(12) 1.960(3) yes . .
O(1) C(3) 1.386(2) yes . .
N(1) C(9) 1.288(2) yes . .
N(1) C(13) 1.462(2) yes . .
C(3) C(4) 1.384(3) yes . .
C(3) C(8) 1.412(2) yes . .
C(4) C(5) 1.377(3) yes . .
C(5) C(6) 1.387(3) yes . .
C(6) C(7) 1.372(3) yes . .
C(7) C(8) 1.407(3) yes . .
C(8) C(9) 1.445(2) yes . .
C(13) C(14) 1.405(3) yes . .
C(13) C(18) 1.399(4) yes . .
C(14) C(15) 1.402(3) yes . .
C(14) C(19) 1.517(4) yes . .
C(15) C(16) 1.383(5) yes . .
C(16) C(17) 1.379(4) yes . .
C(17) C(18) 1.395(3) yes . .
C(18) C(22) 1.514(4) yes . .
C(19) C(20) 1.529(3) yes . .
C(19) C(21) 1.524(4) yes . .
C(22) C(23) 1.524(4) yes . .
C(22) C(24) 1.533(4) yes . .
C(25) C(26) 0.94(5) yes . .
C(26) C(29) 1.31(4) yes . .
C(26) C(29) 1.31(4) yes . 2_655
C(26) C(29) 1.31(4) yes . 3_665
C(27) C(29) 1.238(19) yes . .
C(27) C(29) 1.24(2) yes . 2_655
C(27) C(29) 1.24(2) yes . 3_665
C(27) C(29) 1.238(19) yes . 16_655
C(27) C(29) 1.24(2) yes . 17_555
C(27) C(29) 1.24(2) yes . 18_545
C(29) C(29) 1.18(4) yes . 2_655
C(29) C(29) 1.18(3) yes . 3_665
C(1) H(1) 0.950 no . .
C(1) H(2) 0.950 no . .
C(1) H(3) 0.950 no . .
C(2) H(4) 0.950 no . .
C(2) H(5) 0.950 no . .
C(2) H(6) 0.950 no . .
C(4) H(7) 1.061 no . .
C(5) H(8) 1.032 no . .
C(6) H(9) 1.122 no . .
C(7) H(10) 1.067 no . .
C(9) H(11) 1.034 no . .
C(10) H(12) 0.950 no . .
C(10) H(13) 0.950 no . .
C(10) H(14) 0.950 no . .
C(11) H(15) 0.950 no . .
C(11) H(16) 0.950 no . .
C(11) H(17) 0.950 no . .
C(12) H(18) 0.950 no . .
C(12) H(19) 0.950 no . .
C(12) H(20) 0.950 no . .
C(15) H(21) 1.094 no . .
C(16) H(22) 1.072 no . .
C(17) H(23) 1.088 no . .
C(19) H(24) 1.154 no . .
C(20) H(25) 0.950 no . .
C(20) H(26) 0.950 no . .
C(20) H(27) 0.950 no . .
C(21) H(28) 0.950 no . .
C(21) H(29) 0.950 no . .
C(21) H(30) 0.950 no . .
C(22) H(31) 1.014 no . .
C(23) H(32) 0.950 no . .
C(23) H(33) 0.950 no . .
C(23) H(34) 0.950 no . .
C(24) H(35) 0.950 no . .
C(24) H(36) 0.950 no . .
C(24) H(37) 0.950 no . .

loop_
_geom_contact_atom_site_label_1
_geom_contact_atom_site_label_2
_geom_contact_distance
_geom_contact_publ_flag
_geom_contact_site_symmetry_1
_geom_contact_site_symmetry_2
C(25) C(25) 3.18(4) ? . 16_654
C(1) H(21) 3.199 ? . 9_554
C(1) H(23) 3.274 ? . 14_544
C(2) H(28) 3.172 ? . 10_555
C(2) H(32) 3.453 ? . 17_555
C(2) H(34) 3.380 ? . 17_555
C(2) H(36) 3.186 ? . 14_544
C(3) H(9) 3.108 ? . 18_545
C(4) H(9) 3.420 ? . 18_545
C(4) H(14) 3.551 ? . 17_554
C(4) H(15) 3.257 ? . 17_554
C(5) H(14) 3.140 ? . 17_554
C(5) H(33) 3.534 ? . 17_555
C(6) H(9) 3.553 ? . 18_545
C(6) H(17) 3.130 ? . 17_555
C(6) H(33) 3.401 ? . 17_555
C(7) H(8) 3.388 ? . 18_545
C(7) H(9) 3.280 ? . 18_545
C(7) H(17) 3.353 ? . 17_555
C(7) H(19) 3.403 ? . 17_555
C(7) H(32) 3.371 ? . 17_555
C(8) H(9) 3.079 ? . 18_545
C(8) H(32) 3.529 ? . 17_555
C(9) H(14) 3.293 ? . 1_556
C(10) H(8) 3.455 ? . 18_544
C(10) H(10) 3.353 ? . 1_554
C(10) H(11) 2.703 ? . 1_554
C(10) H(27) 3.374 ? . 1_554
C(10) H(33) 3.577 ? . 1_554
C(11) H(7) 2.978 ? . 18_544
C(11) H(9) 3.208 ? . 18_545
C(11) H(10) 3.265 ? . 18_545
C(12) H(10) 3.369 ? . 18_545
C(12) H(25) 3.322 ? . 18_545
C(12) H(27) 3.571 ? . 18_545
C(15) H(22) 3.206 ? . 14_544
C(15) H(37) 3.555 ? . 14_545
C(16) H(2) 3.535 ? . 9_555
C(16) H(22) 2.864 ? . 14_544
C(17) H(2) 3.234 ? . 9_555
C(17) H(22) 3.028 ? . 14_544
C(17) H(29) 3.282 ? . 9_555
C(18) H(22) 3.485 ? . 14_544
C(20) H(5) 3.413 ? . 1_556
C(20) H(18) 3.442 ? . 17_555
C(20) H(35) 3.432 ? . 17_555
C(21) H(5) 3.565 ? . 10_555
C(21) H(23) 3.580 ? . 14_544
C(21) H(34) 3.382 ? . 14_544
C(23) H(4) 2.949 ? . 18_545
C(23) H(29) 3.598 ? . 9_555
C(24) H(6) 3.384 ? . 9_555
C(24) H(21) 3.414 ? . 9_554
C(24) H(25) 3.466 ? . 18_545
C(24) H(26) 3.147 ? . 9_554
C(29) H(8) 3.502 ? . 3_665
C(29) H(9) 3.470 ? . 16_655
H(1) H(21) 2.778 ? . 9_554
H(1) H(30) 3.326 ? . 9_554
H(2) C(16) 3.535 ? . 14_544
H(2) C(17) 3.234 ? . 14_544
H(2) H(21) 2.971 ? . 9_554
H(2) H(22) 2.995 ? . 9_554
H(2) H(22) 3.313 ? . 14_544
H(2) H(23) 2.502 ? . 14_544
H(2) H(36) 3.567 ? . 14_544
H(2) H(37) 3.555 ? . 14_544
H(3) H(21) 3.344 ? . 9_554
H(3) H(22) 3.589 ? . 9_554
H(3) H(23) 3.483 ? . 14_544
H(3) H(26) 3.540 ? . 1_554
H(3) H(37) 3.348 ? . 14_544
H(4) C(23) 2.949 ? . 17_555
H(4) H(28) 3.349 ? . 10_555
H(4) H(32) 2.584 ? . 17_555
H(4) H(33) 3.222 ? . 17_555
H(4) H(34) 2.602 ? . 17_555
H(5) C(20) 3.413 ? . 1_554
H(5) C(21) 3.565 ? . 10_555
H(5) H(18) 3.048 ? . 17_554
H(5) H(25) 3.463 ? . 1_554
H(5) H(26) 3.100 ? . 1_554
H(5) H(27) 3.126 ? . 1_554
H(5) H(28) 2.795 ? . 10_555
H(5) H(36) 3.165 ? . 14_544
H(6) C(24) 3.384 ? . 14_544
H(6) H(23) 3.277 ? . 14_544
H(6) H(28) 2.878 ? . 10_555
H(6) H(32) 3.576 ? . 17_555
H(6) H(34) 3.486 ? . 17_555
H(6) H(36) 2.486 ? . 14_544
H(7) C(11) 2.978 ? . 17_554
H(7) H(14) 3.567 ? . 17_554
H(7) H(15) 2.269 ? . 17_554
H(7) H(16) 3.038 ? . 17_554
H(7) H(18) 3.528 ? . 17_554
H(8) C(7) 3.388 ? . 17_555
H(8) C(10) 3.455 ? . 17_554
H(8) C(29) 3.502 ? . 2_655
H(8) H(10) 3.193 ? . 17_555
H(8) H(13) 3.436 ? . 17_554
H(8) H(14) 2.762 ? . 17_554
H(8) H(16) 3.299 ? . 17_554
H(9) C(3) 3.108 ? . 17_555
H(9) C(4) 3.420 ? . 17_555
H(9) C(6) 3.553 ? . 17_555
H(9) C(7) 3.280 ? . 17_555
H(9) C(8) 3.079 ? . 17_555
H(9) C(11) 3.208 ? . 17_555
H(9) C(29) 3.470 ? . 16_655
H(9) H(15) 3.575 ? . 17_555
H(9) H(17) 2.317 ? . 17_555
H(10) C(10) 3.353 ? . 1_556
H(10) C(11) 3.265 ? . 17_555
H(10) C(12) 3.369 ? . 17_555
H(10) H(8) 3.193 ? . 18_545
H(10) H(13) 2.698 ? . 1_556
H(10) H(14) 3.187 ? . 1_556
H(10) H(15) 2.940 ? . 17_555
H(10) H(17) 2.893 ? . 17_555
H(10) H(18) 3.260 ? . 17_555
H(10) H(19) 2.820 ? . 17_555
H(10) H(32) 3.589 ? . 17_555
H(11) C(10) 2.703 ? . 1_556
H(11) H(12) 2.642 ? . 1_556
H(11) H(13) 2.654 ? . 1_556
H(11) H(14) 2.360 ? . 1_556
H(12) H(11) 2.642 ? . 1_554
H(12) H(27) 2.845 ? . 1_554
H(12) H(33) 3.546 ? . 1_554
H(13) H(8) 3.436 ? . 18_544
H(13) H(10) 2.698 ? . 1_554
H(13) H(11) 2.654 ? . 1_554
H(13) H(15) 2.877 ? . 17_554
H(13) H(18) 3.104 ? . 17_554
H(13) H(27) 3.059 ? . 1_554
H(14) C(4) 3.551 ? . 18_544
H(14) C(5) 3.140 ? . 18_544
H(14) C(9) 3.293 ? . 1_554
H(14) H(7) 3.567 ? . 18_544
H(14) H(8) 2.762 ? . 18_544
H(14) H(10) 3.187 ? . 1_554
H(14) H(11) 2.360 ? . 1_554
H(14) H(33) 2.784 ? . 1_554
H(15) C(4) 3.257 ? . 18_544
H(15) H(7) 2.269 ? . 18_544
H(15) H(9) 3.575 ? . 18_545
H(15) H(10) 2.940 ? . 18_545
H(15) H(13) 2.877 ? . 18_544
H(15) H(16) 2.941 ? . 18_544
H(16) H(7) 3.038 ? . 18_544
H(16) H(8) 3.299 ? . 18_544
H(16) H(15) 2.941 ? . 17_554
H(17) C(6) 3.130 ? . 18_545
H(17) C(7) 3.353 ? . 18_545
H(17) H(9) 2.317 ? . 18_545
H(17) H(10) 2.893 ? . 18_545
H(18) C(20) 3.442 ? . 18_545
H(18) H(5) 3.048 ? . 18_544
H(18) H(7) 3.528 ? . 18_544
H(18) H(10) 3.260 ? . 18_545
H(18) H(13) 3.104 ? . 18_544
H(18) H(25) 3.037 ? . 18_545
H(18) H(27) 2.976 ? . 18_545
H(19) C(7) 3.403 ? . 18_545
H(19) H(10) 2.820 ? . 18_545
H(19) H(25) 3.091 ? . 18_545
H(19) H(27) 3.378 ? . 18_545
H(20) H(25) 3.287 ? . 18_545
H(20) H(30) 2.843 ? . 9_554
H(21) C(1) 3.199 ? . 14_545
H(21) C(24) 3.414 ? . 14_545
H(21) H(1) 2.778 ? . 14_545
H(21) H(2) 2.971 ? . 14_545
H(21) H(3) 3.344 ? . 14_545
H(21) H(35) 3.407 ? . 14_545
H(21) H(37) 2.613 ? . 14_545
H(22) C(15) 3.206 ? . 9_555
H(22) C(16) 2.864 ? . 9_555
H(22) C(17) 3.028 ? . 9_555
H(22) C(18) 3.485 ? . 9_555
H(22) H(2) 3.313 ? . 9_555
H(22) H(2) 2.995 ? . 14_545
H(22) H(3) 3.589 ? . 14_545
H(22) H(22) 3.200 ? . 9_555
H(22) H(22) 3.200 ? . 14_544
H(22) H(23) 3.310 ? . 9_555
H(23) C(1) 3.274 ? . 9_555
H(23) C(21) 3.580 ? . 9_555
H(23) H(2) 2.502 ? . 9_555
H(23) H(3) 3.483 ? . 9_555
H(23) H(6) 3.277 ? . 9_555
H(23) H(22) 3.310 ? . 14_544
H(23) H(29) 2.693 ? . 9_555
H(24) H(32) 2.892 ? . 17_555
H(25) C(12) 3.322 ? . 17_555
H(25) C(24) 3.466 ? . 17_555
H(25) H(5) 3.463 ? . 1_556
H(25) H(18) 3.037 ? . 17_555
H(25) H(19) 3.091 ? . 17_555
H(25) H(20) 3.287 ? . 17_555
H(25) H(25) 3.427 ? . 10_556
H(25) H(26) 3.477 ? . 10_556
H(25) H(28) 3.542 ? . 10_556
H(25) H(30) 3.600 ? . 10_556
H(25) H(32) 3.503 ? . 17_555
H(25) H(35) 2.538 ? . 17_555
H(26) C(24) 3.147 ? . 14_545
H(26) H(3) 3.540 ? . 1_556
H(26) H(5) 3.100 ? . 1_556
H(26) H(25) 3.477 ? . 10_556
H(26) H(35) 2.788 ? . 14_545
H(26) H(36) 3.307 ? . 14_545
H(26) H(37) 2.850 ? . 14_545
H(27) C(10) 3.374 ? . 1_556
H(27) C(12) 3.571 ? . 17_555
H(27) H(5) 3.126 ? . 1_556
H(27) H(12) 2.845 ? . 1_556
H(27) H(13) 3.059 ? . 1_556
H(27) H(18) 2.976 ? . 17_555
H(27) H(19) 3.378 ? . 17_555
H(28) C(2) 3.172 ? . 10_555
H(28) H(4) 3.349 ? . 10_555
H(28) H(5) 2.795 ? . 10_555
H(28) H(6) 2.878 ? . 10_555
H(28) H(25) 3.542 ? . 10_556
H(28) H(34) 3.446 ? . 14_544
H(28) H(35) 3.101 ? . 17_555
H(28) H(36) 3.208 ? . 17_555
H(29) C(17) 3.282 ? . 14_544
H(29) C(23) 3.598 ? . 14_544
H(29) H(23) 2.693 ? . 14_544
H(29) H(34) 2.688 ? . 14_544
H(29) H(36) 3.210 ? . 14_544
H(30) H(1) 3.326 ? . 14_545
H(30) H(20) 2.843 ? . 14_545
H(30) H(25) 3.600 ? . 10_556
H(30) H(34) 3.543 ? . 14_544
H(30) H(35) 3.446 ? . 14_545
H(32) C(2) 3.453 ? . 18_545
H(32) C(7) 3.371 ? . 18_545
H(32) C(8) 3.529 ? . 18_545
H(32) H(4) 2.584 ? . 18_545
H(32) H(6) 3.576 ? . 18_545
H(32) H(10) 3.589 ? . 18_545
H(32) H(24) 2.892 ? . 18_545
H(32) H(25) 3.503 ? . 18_545
H(33) C(5) 3.534 ? . 18_545
H(33) C(6) 3.401 ? . 18_545
H(33) C(10) 3.577 ? . 1_556
H(33) H(4) 3.222 ? . 18_545
H(33) H(12) 3.546 ? . 1_556
H(33) H(14) 2.784 ? . 1_556
H(34) C(2) 3.380 ? . 18_545
H(34) C(21) 3.382 ? . 9_555
H(34) H(4) 2.602 ? . 18_545
H(34) H(6) 3.486 ? . 18_545
H(34) H(28) 3.446 ? . 9_555
H(34) H(29) 2.688 ? . 9_555
H(34) H(30) 3.543 ? . 9_555
H(35) C(20) 3.432 ? . 18_545
H(35) H(21) 3.407 ? . 9_554
H(35) H(25) 2.538 ? . 18_545
H(35) H(26) 2.788 ? . 9_554
H(35) H(28) 3.101 ? . 18_545
H(35) H(30) 3.446 ? . 9_554
H(36) C(2) 3.186 ? . 9_555
H(36) H(2) 3.567 ? . 9_555
H(36) H(5) 3.165 ? . 9_555
H(36) H(6) 2.486 ? . 9_555
H(36) H(26) 3.307 ? . 9_554
H(36) H(28) 3.208 ? . 18_545
H(36) H(29) 3.210 ? . 9_555
H(37) C(15) 3.555 ? . 9_554
H(37) H(2) 3.555 ? . 9_555
H(37) H(3) 3.348 ? . 9_555
H(37) H(21) 2.613 ? . 9_554
H(37) H(26) 2.850 ? . 9_554

loop_
_geom_torsion_atom_site_label_1
_geom_torsion_atom_site_label_2
_geom_torsion_atom_site_label_3
_geom_torsion_atom_site_label_4
_geom_torsion
_geom_torsion_publ_flag
_geom_torsion_site_symmetry_1
_geom_torsion_site_symmetry_2
_geom_torsion_site_symmetry_3
_geom_torsion_site_symmetry_4
O(1) Al(1) N(1) C(9) 34.3(2) ? . . . .
O(1) Al(1) N(1) C(13) -151.5(2) ? . . . .
N(1) Al(1) O(1) Al(2) 128.13(12) ? . . . .
N(1) Al(1) O(1) C(3) -56.35(17) ? . . . .
C(1) Al(1) O(1) Al(2) 12.60(16) ? . . . .
C(1) Al(1) O(1) C(3) -171.88(17) ? . . . .
C(2) Al(1) O(1) Al(2) -122.55(13) ? . . . .
C(2) Al(1) O(1) C(3) 52.97(18) ? . . . .
C(1) Al(1) N(1) C(9) 152.7(2) ? . . . .
C(1) Al(1) N(1) C(13) -33.1(2) ? . . . .
C(2) Al(1) N(1) C(9) -74.9(2) ? . . . .
C(2) Al(1) N(1) C(13) 99.3(2) ? . . . .
C(10) Al(2) O(1) Al(1) 59.49(14) ? . . . .
C(10) Al(2) O(1) C(3) -115.69(19) ? . . . .
C(11) Al(2) O(1) Al(1) -179.42(13) ? . . . .
C(11) Al(2) O(1) C(3) 5.4(2) ? . . . .
C(12) Al(2) O(1) Al(1) -61.72(15) ? . . . .
C(12) Al(2) O(1) C(3) 123.10(19) ? . . . .
Al(1) O(1) C(3) C(4) -129.8(2) ? . . . .
Al(1) O(1) C(3) C(8) 50.7(3) ? . . . .
Al(2) O(1) C(3) C(4) 45.9(3) ? . . . .
Al(2) O(1) C(3) C(8) -133.6(2) ? . . . .
Al(1) N(1) C(9) C(8) -2.7(4) ? . . . .
Al(1) N(1) C(13) C(14) -96.1(2) ? . . . .
Al(1) N(1) C(13) C(18) 82.8(2) ? . . . .
C(9) N(1) C(13) C(14) 78.2(3) ? . . . .
C(9) N(1) C(13) C(18) -102.9(2) ? . . . .
C(13) N(1) C(9) C(8) -177.2(2) ? . . . .
O(1) C(3) C(4) C(5) -176.4(2) ? . . . .
O(1) C(3) C(8) C(7) 174.9(2) ? . . . .
O(1) C(3) C(8) C(9) -7.5(4) ? . . . .
C(4) C(3) C(8) C(7) -4.7(4) ? . . . .
C(4) C(3) C(8) C(9) 172.9(2) ? . . . .
C(8) C(3) C(4) C(5) 3.1(4) ? . . . .
C(3) C(4) C(5) C(6) 0.2(4) ? . . . .
C(4) C(5) C(6) C(7) -1.9(5) ? . . . .
C(5) C(6) C(7) C(8) 0.3(4) ? . . . .
C(6) C(7) C(8) C(3) 3.0(4) ? . . . .
C(6) C(7) C(8) C(9) -174.7(2) ? . . . .
C(3) C(8) C(9) N(1) -18.8(4) ? . . . .
C(7) C(8) C(9) N(1) 158.7(2) ? . . . .
N(1) C(13) C(14) C(15) 178.81(18) ? . . . .
N(1) C(13) C(14) C(19) -2.9(3) ? . . . .
N(1) C(13) C(18) C(17) 179.89(18) ? . . . .
N(1) C(13) C(18) C(22) 4.2(2) ? . . . .
C(14) C(13) C(18) C(17) -1.3(3) ? . . . .
C(14) C(13) C(18) C(22) -176.9(2) ? . . . .
C(18) C(13) C(14) C(15) -0.0(2) ? . . . .
C(18) C(13) C(14) C(19) 178.3(2) ? . . . .
C(13) C(14) C(15) C(16) 0.7(3) ? . . . .
C(13) C(14) C(19) C(20) -109.7(2) ? . . . .
C(13) C(14) C(19) C(21) 127.4(2) ? . . . .
C(15) C(14) C(19) C(20) 68.6(2) ? . . . .
C(15) C(14) C(19) C(21) -54.3(3) ? . . . .
C(19) C(14) C(15) C(16) -177.7(2) ? . . . .
C(14) C(15) C(16) C(17) 0.0(3) ? . . . .
C(15) C(16) C(17) C(18) -1.4(3) ? . . . .
C(16) C(17) C(18) C(13) 2.0(3) ? . . . .
C(16) C(17) C(18) C(22) 177.6(2) ? . . . .
C(13) C(18) C(22) C(23) 90.1(3) ? . . . .
C(13) C(18) C(22) C(24) -145.1(2) ? . . . .
C(17) C(18) C(22) C(23) -85.3(3) ? . . . .
C(17) C(18) C(22) C(24) 39.4(3) ? . . . .
C(25) C(26) C(29) C(29) 146(2) ? . . . 2_655
C(25) C(26) C(29) C(29) -146(2) ? . . . 3_665
C(25) C(26) C(29) C(29) -146(2) ? . . 2_655 .
C(25) C(26) C(29) C(29) 145.9(18) ? . . 2_655 3_665
C(25) C(26) C(29) C(29) 146(2) ? . . 3_665 .
C(25) C(26) C(29) C(29) -146(2) ? . . 3_665 2_655
C(29) C(26) C(29) C(27) -34(2) ? . . 2_655 .
C(29) C(26) C(29) C(29) -68(2) ? . . 2_655 3_665
C(29) C(26) C(29) C(27) 34(2) ? 2_655 . . .
C(29) C(26) C(29) C(29) 68(2) ? 2_655 . . 3_665
C(29) C(26) C(29) C(27) 34(2) ? . . 3_665 .
C(29) C(26) C(29) C(29) 68(2) ? . . 3_665 2_655
C(29) C(26) C(29) C(27) -34(2) ? 3_665 . . .
C(29) C(26) C(29) C(29) -68(2) ? 3_665 . . 2_655
C(29) C(26) C(29) C(27) -34(2) ? 2_655 . 3_665 .
C(29) C(26) C(29) C(29) -68(2) ? 2_655 . 3_665 .
C(29) C(26) C(29) C(27) 34.1(18) ? 3_665 . 2_655 .
C(29) C(26) C(29) C(29) 68(2) ? 3_665 . 2_655 .
C(29) C(27) C(29) C(26) 35(2) ? . . 2_655 .
C(29) C(27) C(29) C(29) 69(2) ? . . 2_655 3_665
C(29) C(27) C(29) C(26) -35(2) ? 2_655 . . .
C(29) C(27) C(29) C(29) -69(2) ? 2_655 . . 3_665
C(29) C(27) C(29) C(26) -35(2) ? . . 3_665 .
C(29) C(27) C(29) C(29) -69(2) ? . . 3_665 2_655
C(29) C(27) C(29) C(26) 35(2) ? 3_665 . . .
C(29) C(27) C(29) C(29) 69(2) ? 3_665 . . 2_655
C(29) C(27) C(29) C(26) -113(195) ? . . 16_655 16_655
C(29) C(27) C(29) C(26) -67(196) ? 16_655 . . .
C(29) C(27) C(29) C(29) -32(260) ? 16_655 . . 2_655
C(29) C(27) C(29) C(29) -102(73) ? 16_655 . . 3_665
C(29) C(27) C(29) C(26) 145(2) ? 17_555 . . .
C(29) C(27) C(29) C(29) -180(2) ? 17_555 . . 2_655
C(29) C(27) C(29) C(29) 111(2) ? 17_555 . . 3_665
C(29) C(27) C(29) C(26) -145(2) ? 18_545 . . .
C(29) C(27) C(29) C(29) -111(2) ? 18_545 . . 2_655
C(29) C(27) C(29) C(29) -180(3) ? 18_545 . . 3_665
C(29) C(27) C(29) C(26) 35(2) ? 2_655 . 3_665 .
C(29) C(27) C(29) C(29) 69(2) ? 2_655 . 3_665 .
C(29) C(27) C(29) C(26) -34.7(17) ? 3_665 . 2_655 .
C(29) C(27) C(29) C(29) -69(2) ? 3_665 . 2_655 .
C(29) C(27) C(29) C(26) -145(2) ? 2_655 . 16_655 16_655
C(29) C(27) C(29) C(26) -145(2) ? 16_655 . 2_655 .
C(29) C(27) C(29) C(29) 180(2) ? 16_655 . 2_655 .
C(29) C(27) C(29) C(29) -111(2) ? 16_655 . 2_655 3_665
C(29) C(27) C(29) C(26) -178(203) ? 17_555 . 2_655 .
C(29) C(27) C(29) C(29) 147(210) ? 17_555 . 2_655 .
C(29) C(27) C(29) C(29) -143(112) ? 17_555 . 2_655 3_665
C(29) C(27) C(29) C(26) 145.3(17) ? 18_545 . 2_655 .
C(29) C(27) C(29) C(29) 111(2) ? 18_545 . 2_655 .
C(29) C(27) C(29) C(29) -180.0(16) ? 18_545 . 2_655 3_665
C(29) C(27) C(29) C(26) 145(2) ? 3_665 . 16_655 16_655
C(29) C(27) C(29) C(26) 145(2) ? 16_655 . 3_665 .
C(29) C(27) C(29) C(29) 180(3) ? 16_655 . 3_665 .
C(29) C(27) C(29) C(29) 111(2) ? 16_655 . 3_665 2_655
C(29) C(27) C(29) C(26) -145(2) ? 17_555 . 3_665 .
C(29) C(27) C(29) C(29) -111(2) ? 17_555 . 3_665 .
C(29) C(27) C(29) C(29) 180.0(16) ? 17_555 . 3_665 2_655
C(29) C(27) C(29) C(26) 70(161) ? 18_545 . 3_665 .
C(29) C(27) C(29) C(29) 105(104) ? 18_545 . 3_665 .
C(29) C(27) C(29) C(29) 35(202) ? 18_545 . 3_665 2_655
C(29) C(27) C(29) C(26) 35(2) ? 17_555 . 16_655 16_655
C(29) C(27) C(29) C(26) -35(2) ? 18_545 . 16_655 16_655
C(26) C(29) C(29) C(27) 145(2) ? . . 2_655 .
C(26) C(29) C(29) C(29) 72.9(17) ? . . 2_655 3_665
C(26) C(29) C(29) C(27) -145(2) ? . . 3_665 .
C(26) C(29) C(29) C(29) -73.0(19) ? . . 3_665 2_655
C(27) C(29) C(29) C(26) -145(2) ? . . 2_655 .
C(27) C(29) C(29) C(29) -71.7(16) ? . . 2_655 3_665
C(27) C(29) C(29) C(26) 145(2) ? . . 3_665 .
C(27) C(29) C(29) C(29) 71.7(18) ? . . 3_665 2_655
C(29) C(29) C(29) C(26) 73.0(19) ? 2_655 . 3_665 .
C(29) C(29) C(29) C(27) -71.7(18) ? 2_655 . 3_665 .
C(29) C(29) C(29) C(26) -72.9(17) ? 3_665 . 2_655 .
C(29) C(29) C(29) C(27) 71.7(16) ? 3_665 . 2_655 .
